data_4333732
loop_
_publ_author_name
'T\"unde V\'aradi'
'J\'ozsef S. Pap'
'Michel Giorgi'
'L\'aszl\'o P\'ark\'anyi'
'Tam\'as Csay'
'G\'abor Speier'
'J\'ozsef Kaizer'

_publ_contact_author_address 'H-8201 Veszpr\'em, Wartha V. u. 1.'
_publ_contact_author_email kaizer@almos.vein.hu
_publ_contact_author_name 'J\'ozsef Kaizer'
_publ_contact_author_phone (+36)88624720
_publ_section_title
;
 Iron(III) Complexes with Meridional Ligands as Functional Models of
 Intradiol-Cleaving Catechol Dioxygenases
;
_journal_name_full 'Inorganic Chemistry'
_journal_page_first 1559
_journal_page_last 1569
_journal_paper_doi 10.1021/ic302378r
_journal_volume 52
_journal_year 2013
_chemical_formula_moiety 'C20 H16 Cl2 Fe N5, C7 H8'
_chemical_formula_sum 'C27 H24 Cl2 Fe N5'
_chemical_formula_weight 545.26
_chemical_name_systematic
; 
 ? 
;
_space_group_IT_number 2
_symmetry_cell_setting triclinic
_symmetry_Int_Tables_number 2
_symmetry_space_group_name_Hall '-P 1'
_symmetry_space_group_name_H-M 'P -1'
_atom_sites_solution_hydrogens geom
_atom_sites_solution_primary direct
_atom_sites_solution_secondary difmap
_audit_creation_method SHELXL-97
_cell_angle_alpha 101.168(3)
_cell_angle_beta 92.163(3)
_cell_angle_gamma 91.148(3)
_cell_formula_units_Z 2
_cell_length_a 9.6965(14)
_cell_length_b 9.9350(14)
_cell_length_c 13.7073(16)
_cell_measurement_reflns_used 15721
_cell_measurement_temperature 293(2)
_cell_measurement_theta_max 25.38
_cell_measurement_theta_min 3.01
_cell_volume 1294.1(3)
_computing_cell_refinement 'CrystalClear(Rigaku/MSC Inc.,2006)'
_computing_data_collection 'CrystalClear(Rigaku/MSC Inc.,2006)'
_computing_data_reduction 'CrystalClear(Rigaku/MSC Inc.,2006)'
_computing_molecular_graphics 'Spek, A.L. (2003). J.Appl.Cryst. 36,7-13.'
_computing_structure_refinement 'SHELXL-97 (Sheldrick, 1997)'
_computing_structure_solution SIR2008
_diffrn_ambient_temperature 293(2)
_diffrn_detector_area_resol_mean 10.0000
_diffrn_measured_fraction_theta_full 0.920
_diffrn_measured_fraction_theta_max 0.920
_diffrn_measurement_device_type RAXIS-RAPID
_diffrn_measurement_method dtprofit.ref
_diffrn_radiation_monochromator graphite
_diffrn_radiation_source 'fine-focus sealed tube'
_diffrn_radiation_type MoK\a
_diffrn_radiation_wavelength 0.71075
_diffrn_reflns_av_R_equivalents 0.0502
_diffrn_reflns_av_sigmaI/netI 0.0309
_diffrn_reflns_limit_h_max 11
_diffrn_reflns_limit_h_min -11
_diffrn_reflns_limit_k_max 11
_diffrn_reflns_limit_k_min -11
_diffrn_reflns_limit_l_max 16
_diffrn_reflns_limit_l_min -16
_diffrn_reflns_number 23091
_diffrn_reflns_theta_full 25.35
_diffrn_reflns_theta_max 25.35
_diffrn_reflns_theta_min 3.01
_exptl_absorpt_coefficient_mu 0.814
_exptl_absorpt_correction_T_max 0.790
_exptl_absorpt_correction_T_min 0.535
_exptl_absorpt_correction_type multi-scan
_exptl_absorpt_process_details 'T. Higashi (2001) empirical Absorption Correction'
_exptl_crystal_colour brown
_exptl_crystal_density_diffrn 1.399
_exptl_crystal_description block
_exptl_crystal_F_000 562
_exptl_crystal_size_max 0.63
_exptl_crystal_size_mid 0.60
_exptl_crystal_size_min 0.29
_refine_diff_density_max 0.554
_refine_diff_density_min -1.119
_refine_diff_density_rms 0.068
_refine_ls_extinction_method none
_refine_ls_goodness_of_fit_ref 1.052
_refine_ls_hydrogen_treatment noref
_refine_ls_matrix_type full
_refine_ls_number_parameters 319
_refine_ls_number_reflns 4358
_refine_ls_number_restraints 6
_refine_ls_restrained_S_all 1.063
_refine_ls_R_factor_all 0.0621
_refine_ls_R_factor_gt 0.0506
_refine_ls_shift/su_max 0.007
_refine_ls_shift/su_mean 0.001
_refine_ls_structure_factor_coef Fsqd
_refine_ls_weighting_details 'calc w=1/[\s^2^(Fo^2^)+(0.1052P)^2^+0.0000P] where P=(Fo^2^+2Fc^2^)/3'
_refine_ls_weighting_scheme calc
_refine_ls_wR_factor_gt 0.1407
_refine_ls_wR_factor_ref 0.1468
_reflns_number_gt 3522
_reflns_number_total 4358
_reflns_threshold_expression >2sigma(I)
_cod_data_source_file ic302378r_si_001_1.cif
_cod_data_source_block femepy
_cod_database_code 4333732

loop_
_symmetry_equiv_pos_site_id
_symmetry_equiv_pos_as_xyz
1 x,y,z
2 -x,-y,-z

loop_
_atom_site_label
_atom_site_type_symbol
_atom_site_fract_x
_atom_site_fract_y
_atom_site_fract_z
_atom_site_U_iso_or_equiv
_atom_site_adp_type
_atom_site_occupancy
_atom_site_symmetry_multiplicity
_atom_site_calc_flag
_atom_site_refinement_flags
C2 C 0.1900(3) 0.5604(3) 0.5339(2) 0.0340(6) Uani 1 1 d .
Fe1 Fe 0.35462(4) 0.34361(4) 0.26619(3) 0.03818(18) Uani 1 1 d .
Cl1 Cl 0.24960(10) 0.14318(10) 0.20065(7) 0.0635(3) Uani 1 1 d .
Cl1A Cl 0.54831(9) 0.38574(12) 0.19358(7) 0.0647(3) Uani 1 1 d .
N1 N 0.2719(2) 0.4697(2) 0.37687(17) 0.0343(5) Uani 1 1 d .
N2 N 0.3610(2) 0.3869(3) 0.52290(17) 0.0375(5) Uani 1 1 d .
N3 N 0.4661(3) 0.2611(3) 0.37819(19) 0.0410(6) Uani 1 1 d .
N2A N 0.1371(3) 0.6190(3) 0.29030(18) 0.0421(6) Uani 1 1 d .
N3A N 0.2430(3) 0.4511(3) 0.16860(19) 0.0482(7) Uani 1 1 d .
C1 C 0.2837(3) 0.4617(3) 0.4778(2) 0.0340(6) Uani 1 1 d .
C3 C 0.1612(3) 0.5901(3) 0.6335(2) 0.0424(7) Uani 1 1 d .
H3 H 0.2050 0.5451 0.6791 0.051 Uiso 1 1 calc R
C4 C 0.0653(3) 0.6886(3) 0.6630(2) 0.0457(7) Uani 1 1 d .
H4 H 0.0437 0.7103 0.7297 0.055 Uiso 1 1 calc R
C5 C 0.4522(3) 0.2922(3) 0.4776(2) 0.0382(6) Uani 1 1 d .
C6 C 0.5310(3) 0.2272(3) 0.5414(2) 0.0435(7) Uani 1 1 d .
H6 H 0.5201 0.2509 0.6097 0.052 Uiso 1 1 calc R
C7 C 0.6245(3) 0.1290(3) 0.5056(3) 0.0469(8) Uani 1 1 d .
C8 C 0.6363(3) 0.0993(3) 0.4029(3) 0.0517(8) Uani 1 1 d .
H8 H 0.6985 0.0345 0.3747 0.062 Uiso 1 1 calc R
C9 C 0.5573(3) 0.1648(3) 0.3437(3) 0.0496(8) Uani 1 1 d .
H9 H 0.5668 0.1416 0.2752 0.060 Uiso 1 1 calc R
C10 C 0.7095(4) 0.0588(4) 0.5736(3) 0.0629(10) Uani 1 1 d .
H10A H 0.7905 0.1142 0.5976 0.075 Uiso 1 1 calc R
H10B H 0.7362 -0.0290 0.5378 0.075 Uiso 1 1 calc R
H10C H 0.6560 0.0464 0.6289 0.075 Uiso 1 1 calc R
C1A C 0.1780(3) 0.5713(3) 0.3674(2) 0.0353(6) Uani 1 1 d .
C2A C 0.1250(3) 0.6276(3) 0.4660(2) 0.0356(6) Uani 1 1 d .
C3A C 0.0290(3) 0.7270(3) 0.4951(2) 0.0428(7) Uani 1 1 d .
H3A H -0.0143 0.7722 0.4495 0.051 Uiso 1 1 calc R
C4A C 0.0001(3) 0.7563(3) 0.5952(2) 0.0454(7) Uani 1 1 d .
H4A H -0.0641 0.8225 0.6173 0.054 Uiso 1 1 calc R
C5A C 0.1750(3) 0.5687(4) 0.1942(2) 0.0453(7) Uani 1 1 d .
C6A C 0.1325(4) 0.6431(4) 0.1225(3) 0.0580(9) Uani 1 1 d .
H6A H 0.0854 0.7238 0.1421 0.070 Uiso 1 1 calc R
C7A C 0.1585(4) 0.6001(5) 0.0242(3) 0.0658(11) Uani 1 1 d .
C8A C 0.2236(4) 0.4765(5) -0.0022(3) 0.0736(12) Uani 1 1 d .
H8' H 0.2396 0.4409 -0.0686 0.088 Uiso 1 1 calc R
C9A C 0.2642(4) 0.4074(5) 0.0707(3) 0.0651(11) Uani 1 1 d .
H9A H 0.3092 0.3252 0.0518 0.078 Uiso 1 1 calc R
C10A C 0.1171(5) 0.6818(7) -0.0530(3) 0.0915(17) Uani 1 1 d .
H10D H 0.0854 0.6206 -0.1131 0.110 Uiso 1 1 calc R
H10E H 0.1951 0.7353 -0.0665 0.110 Uiso 1 1 calc R
H10F H 0.0443 0.7418 -0.0288 0.110 Uiso 1 1 calc R
C1T C 0.6176(6) 0.8461(7) 0.1433(5) 0.108(2) Uani 1 1 d D
C2T C 0.6528(11) 0.7633(7) 0.2109(6) 0.152(4) Uani 1 1 d D
H2T H 0.5892 0.6987 0.2244 0.182 Uiso 1 1 calc R
C3T C 0.7825(12) 0.7772(8) 0.2582(6) 0.165(5) Uani 1 1 d D
H3T H 0.8056 0.7218 0.3035 0.198 Uiso 1 1 calc R
C4T C 0.8780(8) 0.8730(9) 0.2386(5) 0.142(4) Uani 1 1 d D
H4T H 0.9637 0.8833 0.2724 0.170 Uiso 1 1 calc R
C5T C 0.8473(7) 0.9535(8) 0.1690(5) 0.129(3) Uani 1 1 d D
H5T H 0.9126 1.0152 0.1537 0.155 Uiso 1 1 calc R
C6T C 0.7159(8) 0.9395(6) 0.1227(5) 0.117(2) Uani 1 1 d D
H6T H 0.6933 0.9940 0.0768 0.141 Uiso 1 1 calc R
C7T C 0.4802(9) 0.8271(16) 0.0964(11) 0.336(12) Uani 1 1 d .
H7G H 0.4855 0.7777 0.0292 0.404 Uiso 1 1 calc R
H7H H 0.4411 0.9150 0.0962 0.404 Uiso 1 1 calc R
H7I H 0.4231 0.7759 0.1328 0.404 Uiso 1 1 calc R

loop_
_atom_site_aniso_label
_atom_site_aniso_U_11
_atom_site_aniso_U_22
_atom_site_aniso_U_33
_atom_site_aniso_U_23
_atom_site_aniso_U_13
_atom_site_aniso_U_12
C2 0.0325(14) 0.0356(15) 0.0331(15) 0.0050(11) 0.0037(11) -0.0005(11)
Fe1 0.0375(3) 0.0408(3) 0.0353(3) 0.00331(18) 0.00776(17) 0.00710(18)
Cl1 0.0661(6) 0.0525(5) 0.0637(6) -0.0082(4) 0.0022(4) -0.0040(4)
Cl1A 0.0454(5) 0.0970(8) 0.0586(5) 0.0294(5) 0.0146(4) 0.0040(5)
N1 0.0339(12) 0.0354(13) 0.0333(12) 0.0047(10) 0.0069(9) 0.0052(10)
N2 0.0409(13) 0.0383(13) 0.0333(13) 0.0060(10) 0.0037(10) 0.0051(11)
N3 0.0415(13) 0.0373(14) 0.0451(14) 0.0077(11) 0.0109(11) 0.0076(11)
N2A 0.0443(14) 0.0482(15) 0.0354(13) 0.0099(11) 0.0094(10) 0.0120(12)
N3A 0.0507(15) 0.0591(18) 0.0344(13) 0.0059(12) 0.0046(11) 0.0159(13)
C1 0.0305(14) 0.0347(15) 0.0374(15) 0.0079(12) 0.0045(11) -0.0012(11)
C3 0.0440(16) 0.0497(18) 0.0330(15) 0.0064(13) 0.0022(12) 0.0030(14)
C4 0.0474(17) 0.053(2) 0.0339(16) 0.0002(13) 0.0090(13) 0.0046(15)
C5 0.0348(15) 0.0353(16) 0.0464(17) 0.0119(13) 0.0045(12) -0.0001(12)
C6 0.0417(16) 0.0407(17) 0.0509(18) 0.0157(14) 0.0029(13) 0.0019(13)
C7 0.0353(16) 0.0372(17) 0.071(2) 0.0180(15) -0.0003(14) -0.0014(13)
C8 0.0468(18) 0.0391(18) 0.071(2) 0.0120(16) 0.0106(16) 0.0120(14)
C9 0.0526(19) 0.0446(18) 0.0511(19) 0.0053(15) 0.0106(14) 0.0138(15)
C10 0.053(2) 0.052(2) 0.090(3) 0.029(2) -0.0060(18) 0.0061(17)
C1A 0.0343(14) 0.0366(15) 0.0354(15) 0.0066(12) 0.0064(11) 0.0048(12)
C2A 0.0338(14) 0.0369(15) 0.0359(15) 0.0062(12) 0.0040(11) -0.0002(12)
C3A 0.0384(16) 0.0454(18) 0.0462(17) 0.0108(13) 0.0088(12) 0.0100(13)
C4A 0.0407(16) 0.0461(18) 0.0474(18) 0.0012(14) 0.0137(13) 0.0119(14)
C5A 0.0406(16) 0.062(2) 0.0354(16) 0.0140(14) 0.0057(12) 0.0134(15)
C6A 0.058(2) 0.077(3) 0.0443(18) 0.0209(17) 0.0120(15) 0.0265(19)
C7A 0.055(2) 0.105(3) 0.0453(19) 0.032(2) 0.0130(16) 0.024(2)
C8A 0.075(3) 0.112(4) 0.0347(19) 0.013(2) 0.0093(17) 0.029(3)
C9A 0.074(3) 0.079(3) 0.0389(19) 0.0013(18) 0.0094(17) 0.030(2)
C10A 0.086(3) 0.149(5) 0.056(2) 0.054(3) 0.016(2) 0.036(3)
C1T 0.089(4) 0.108(5) 0.102(5) -0.039(4) 0.005(3) 0.030(4)
C2T 0.211(10) 0.104(6) 0.117(7) -0.046(5) 0.085(7) -0.021(7)
C3T 0.307(16) 0.081(5) 0.097(6) -0.018(4) 0.027(8) 0.069(7)
C4T 0.143(7) 0.166(8) 0.092(5) -0.043(5) -0.019(4) 0.099(6)
C5T 0.131(6) 0.121(6) 0.116(6) -0.029(5) 0.032(4) -0.015(5)
C6T 0.186(8) 0.082(4) 0.083(4) 0.009(3) 0.002(4) 0.045(5)
C7T 0.103(6) 0.399(19) 0.365(18) -0.275(16) -0.046(9) 0.074(9)

loop_
_atom_type_symbol
_atom_type_description
_atom_type_scat_dispersion_real
_atom_type_scat_dispersion_imag
_atom_type_scat_source
C C 0.0033 0.0016 'International Tables Vol C Tables 4.2.6.8 and 6.1.1.4'
H H 0.0000 0.0000 'International Tables Vol C Tables 4.2.6.8 and 6.1.1.4'
Cl Cl 0.1484 0.1585 'International Tables Vol C Tables 4.2.6.8 and 6.1.1.4'
Fe Fe 0.3463 0.8444 'International Tables Vol C Tables 4.2.6.8 and 6.1.1.4'
N N 0.0061 0.0033 'International Tables Vol C Tables 4.2.6.8 and 6.1.1.4'

loop_
_geom_angle_atom_site_label_1
_geom_angle_atom_site_label_2
_geom_angle_atom_site_label_3
_geom_angle
C3 C2 C2A 121.2(3)
C3 C2 C1 131.8(3)
C2A C2 C1 107.1(2)
N1 Fe1 N3A 86.56(10)
N1 Fe1 N3 86.66(10)
N3A Fe1 N3 172.35(9)
N1 Fe1 Cl1A 125.39(8)
N3A Fe1 Cl1A 89.00(8)
N3 Fe1 Cl1A 92.03(7)
N1 Fe1 Cl1 120.15(8)
N3A Fe1 Cl1 93.15(9)
N3 Fe1 Cl1 93.32(8)
Cl1A Fe1 Cl1 114.43(4)
C1A N1 C1 107.7(2)
C1A N1 Fe1 125.98(18)
C1 N1 Fe1 125.90(19)
C1 N2 C5 125.2(3)
C9 N3 C5 117.4(3)
C9 N3 Fe1 115.2(2)
C5 N3 Fe1 127.5(2)
C1A N2A C5A 124.7(3)
C5A N3A C9A 117.1(3)
C5A N3A Fe1 127.2(2)
C9A N3A Fe1 114.8(2)
N2 C1 N1 130.4(3)
N2 C1 C2 120.7(3)
N1 C1 C2 108.9(2)
C4 C3 C2 117.6(3)
C4 C3 H3 121.2
C2 C3 H3 121.2
C3 C4 C4A 121.3(3)
C3 C4 H4 119.3
C4A C4 H4 119.3
N3 C5 N2 123.5(3)
N3 C5 C6 120.8(3)
N2 C5 C6 115.7(3)
C7 C6 C5 121.5(3)
C7 C6 H6 119.2
C5 C6 H6 119.2
C6 C7 C8 116.2(3)
C6 C7 C10 121.9(3)
C8 C7 C10 121.9(3)
C9 C8 C7 120.3(3)
C9 C8 H8 119.9
C7 C8 H8 119.9
N3 C9 C8 123.8(3)
N3 C9 H9 118.1
C8 C9 H9 118.1
C7 C10 H10A 109.5
C7 C10 H10B 109.5
H10A C10 H10B 109.5
C7 C10 H10C 109.5
H10A C10 H10C 109.5
H10B C10 H10C 109.5
N2A C1A N1 130.7(2)
N2A C1A C2A 120.3(3)
N1 C1A C2A 109.0(2)
C3A C2A C2 121.6(3)
C3A C2A C1A 131.1(3)
C2 C2A C1A 107.3(2)
C2A C3A C4A 117.1(3)
C2A C3A H3A 121.5
C4A C3A H3A 121.5
C3A C4A C4 121.2(3)
C3A C4A H4A 119.4
C4 C4A H4A 119.4
N3A C5A N2A 122.9(3)
N3A C5A C6A 120.9(3)
N2A C5A C6A 116.2(3)
C7A C6A C5A 121.5(4)
C7A C6A H6A 119.2
C5A C6A H6A 119.2
C6A C7A C8A 117.3(3)
C6A C7A C10A 121.9(4)
C8A C7A C10A 120.8(4)
C9A C8A C7A 119.1(3)
C9A C8A H8' 120.5
C7A C8A H8' 120.5
N3A C9A C8A 124.1(4)
N3A C9A H9A 118.0
C8A C9A H9A 118.0
C7A C10A H10D 109.5
C7A C10A H10E 109.5
H10D C10A H10E 109.5
C7A C10A H10F 109.5
H10D C10A H10F 109.5
H10E C10A H10F 109.5
C2T C1T C6T 118.8(6)
C2T C1T C7T 117.4(12)
C6T C1T C7T 123.8(11)
C3T C2T C1T 120.0(8)
C3T C2T H2T 120.0
C1T C2T H2T 120.0
C2T C3T C4T 120.4(8)
C2T C3T H3T 119.8
C4T C3T H3T 119.8
C3T C4T C5T 120.8(7)
C3T C4T H4T 119.6
C5T C4T H4T 119.6
C4T C5T C6T 118.2(6)
C4T C5T H5T 120.9
C6T C5T H5T 120.9
C1T C6T C5T 121.8(6)
C1T C6T H6T 119.1
C5T C6T H6T 119.1
C1T C7T H7G 109.5
C1T C7T H7H 109.5
H7G C7T H7H 109.5
C1T C7T H7I 109.5
H7G C7T H7I 109.5
H7H C7T H7I 109.5

loop_
_geom_bond_atom_site_label_1
_geom_bond_atom_site_label_2
_geom_bond_distance
C2 C3 1.380(4)
C2 C2A 1.386(4)
C2 C1 1.475(4)
Fe1 N1 1.978(2)
Fe1 N3A 2.143(3)
Fe1 N3 2.144(3)
Fe1 Cl1A 2.2281(10)
Fe1 Cl1 2.2284(10)
N1 C1A 1.394(4)
N1 C1 1.402(4)
N2 C1 1.289(4)
N2 C5 1.379(4)
N3 C9 1.346(4)
N3 C5 1.350(4)
N2A C1A 1.291(4)
N2A C5A 1.382(4)
N3A C5A 1.346(4)
N3A C9A 1.353(4)
C3 C4 1.379(4)
C3 H3 0.9300
C4 C4A 1.390(5)
C4 H4 0.9300
C5 C6 1.398(4)
C6 C7 1.378(5)
C6 H6 0.9300
C7 C8 1.391(5)
C7 C10 1.500(5)
C8 C9 1.359(5)
C8 H8 0.9300
C9 H9 0.9300
C10 H10A 0.9600
C10 H10B 0.9600
C10 H10C 0.9600
C1A C2A 1.475(4)
C2A C3A 1.383(4)
C3A C4A 1.387(4)
C3A H3A 0.9300
C4A H4A 0.9300
C5A C6A 1.394(5)
C6A C7A 1.368(5)
C6A H6A 0.9300
C7A C8A 1.383(6)
C7A C10A 1.501(5)
C8A C9A 1.369(6)
C8A H8' 0.9300
C9A H9A 0.9300
C10A H10D 0.9600
C10A H10E 0.9600
C10A H10F 0.9600
C1T C2T 1.391(10)
C1T C6T 1.391(10)
C1T C7T 1.450(10)
C2T C3T 1.385(15)
C2T H2T 0.9300
C3T C4T 1.385(13)
C3T H3T 0.9300
C4T C5T 1.386(11)
C4T H4T 0.9300
C5T C6T 1.394(10)
C5T H5T 0.9300
C6T H6T 0.9300
C7T H7G 0.9600
C7T H7H 0.9600
C7T H7I 0.9600
